data_4517640
loop_
_publ_author_name
'Jadhav, Prakash D.'
'Chen, Jia-Xuan'
'Liu, Rai-Shung'

_publ_section_title
;
 Gold(I)-Catalyzed Highly Enantioselective [4 + 2]-Annulations of
 Cyclopentadienes with Nitrosoarenes via Nitroso-Povarov versus Oxidative
 Nitroso-Povarov Reactions
;
_journal_name_full 'ACS Catalysis'
_journal_page_first 5840
_journal_paper_doi 10.1021/acscatal.0c01293
_journal_year 2020
_chemical_absolute_configuration rm
_chemical_formula_sum 'C19 H18 Br N O'
_chemical_formula_weight 356.25
_space_group_crystal_system monoclinic
_space_group_IT_number 4
_space_group_name_Hall 'P 2yb'
_space_group_name_H-M_alt 'P 1 21 1'
_atom_sites_solution_hydrogens mixed
_audit_creation_method SHELXL-2014/6
_cell_angle_alpha 90
_cell_angle_beta 95.532(2)
_cell_angle_gamma 90
_cell_formula_units_Z 2
_cell_length_a 6.6642(4)
_cell_length_b 7.7286(5)
_cell_length_c 15.5866(10)
_cell_measurement_reflns_used 3916
_cell_measurement_temperature 100(2)
_cell_measurement_theta_max 26.3642
_cell_measurement_theta_min 2.9446
_cell_volume 799.05(9)
_computing_cell_refinement 'SAINT V8.34A (Bruker AXS Inc., 2013)'
_computing_data_collection 'APEX2 (Bruker AXS, 2010)'
_computing_data_reduction 'SAINT V8.34A (Bruker AXS Inc., 2013)'
_computing_molecular_graphics 'SHELXTL (Sheldrick, 2008)'
_computing_publication_material SHELXTL
_computing_structure_refinement 'SHELXL-2014/6 (Sheldrick, 2014)'
_diffrn_ambient_temperature 100(2)
_diffrn_detector_area_resol_mean 8.3333
_diffrn_measured_fraction_theta_full 0.999
_diffrn_measured_fraction_theta_max 0.999
_diffrn_measurement_device_type 'Bruker APEX-II CCD'
_diffrn_measurement_method '\f and \w scans'
_diffrn_radiation_type MoK\a
_diffrn_radiation_wavelength 0.71073
_diffrn_reflns_av_R_equivalents 0.0251
_diffrn_reflns_av_unetI/netI 0.0515
_diffrn_reflns_Laue_measured_fraction_full 0.999
_diffrn_reflns_Laue_measured_fraction_max 0.999
_diffrn_reflns_limit_h_max 7
_diffrn_reflns_limit_h_min -8
_diffrn_reflns_limit_k_max 9
_diffrn_reflns_limit_k_min -9
_diffrn_reflns_limit_l_max 16
_diffrn_reflns_limit_l_min -19
_diffrn_reflns_number 6972
_diffrn_reflns_point_group_measured_fraction_full 0.977
_diffrn_reflns_point_group_measured_fraction_max 0.975
_diffrn_reflns_theta_full 25.242
_diffrn_reflns_theta_max 26.368
_diffrn_reflns_theta_min 2.626
_exptl_absorpt_coefficient_mu 2.574
_exptl_absorpt_correction_T_max 0.7454
_exptl_absorpt_correction_T_min 0.6705
_exptl_absorpt_correction_type multi-scan
_exptl_absorpt_process_details 'SADABS V2014/4 (Bruker AXS Inc.)'
_exptl_crystal_colour colorless
_exptl_crystal_density_diffrn 1.481
_exptl_crystal_density_meas ?
_exptl_crystal_density_method 'not measured'
_exptl_crystal_description lump
_exptl_crystal_F_000 364
_exptl_crystal_size_max 0.15
_exptl_crystal_size_mid 0.12
_exptl_crystal_size_min 0.11
_refine_diff_density_max 0.528
_refine_diff_density_min -0.210
_refine_diff_density_rms 0.055
_refine_ls_abs_structure_details
;
 Flack x determined using 1223 quotients [(I+)-(I-)]/[(I+)+(I-)]
 (Parsons, Flack and Wagner, Acta Cryst. B69 (2013) 249-259).
;
_refine_ls_abs_structure_Flack 0.026(6)
_refine_ls_extinction_method none
_refine_ls_goodness_of_fit_ref 0.998
_refine_ls_hydrogen_treatment constr
_refine_ls_matrix_type full
_refine_ls_number_parameters 201
_refine_ls_number_reflns 3189
_refine_ls_number_restraints 1
_refine_ls_restrained_S_all 0.998
_refine_ls_R_factor_all 0.0307
_refine_ls_R_factor_gt 0.0263
_refine_ls_shift/su_max 0.012
_refine_ls_shift/su_mean 0.000
_refine_ls_structure_factor_coef Fsqd
_refine_ls_weighting_details 'w=1/[\s^2^(Fo^2^)+(0.0059P)^2^] where P=(Fo^2^+2Fc^2^)/3'
_refine_ls_weighting_scheme calc
_refine_ls_wR_factor_gt 0.0529
_refine_ls_wR_factor_ref 0.0540
_reflns_Friedel_coverage 0.810
_reflns_Friedel_fraction_full 0.952
_reflns_Friedel_fraction_max 0.946
_reflns_number_gt 2918
_reflns_number_total 3189
_reflns_threshold_expression 'I > 2\s(I)'
_cod_data_source_file cs0c01293_si_002.cif
_cod_data_source_block 190912lt_0m
_cod_depositor_comments
;
The following automatic conversions were performed:

data item '_exptl_crystal_density_meas' value 'not measured' was
changed to '?' -- the value is perceived as not measured.

Automatic conversion script
Id: cif_fix_values 7556 2019-12-06 15:28:31Z antanas 
;
_cod_original_sg_symbol_H-M 'P 21'
_cod_database_code 4517640
_shelx_space_group_comment
;
The symmetry employed for this shelxl refinement is uniquely defined
by the following loop, which should always be used as a source of
symmetry information in preference to the above space-group names.
They are only intended as comments.
;
_shelxl_version_number 2014/6

loop_
_space_group_symop_operation_xyz
'x, y, z'
'-x, y+1/2, -z'

loop_
_atom_site_label
_atom_site_type_symbol
_atom_site_fract_x
_atom_site_fract_y
_atom_site_fract_z
_atom_site_U_iso_or_equiv
_atom_site_adp_type
_atom_site_occupancy
_atom_site_site_symmetry_order
_atom_site_calc_flag
_atom_site_refinement_flags_posn
_atom_site_refinement_flags_adp
_atom_site_refinement_flags_occupancy
_atom_site_disorder_assembly
_atom_site_disorder_group
Br1 Br 0.54943(5) 0.74959(6) -0.19915(2) 0.02852(11) Uani 1 1 d . . . . .
O1 O -0.1826(4) 0.8887(3) 0.23681(16) 0.0252(6) Uani 1 1 d . . . . .
N1 N -0.2139(5) 0.9574(5) 0.3207(2) 0.0287(8) Uani 1 1 d . . . . .
C1 C 0.4163(5) 0.7626(7) -0.09638(18) 0.0212(7) Uani 1 1 d . . . . .
C2 C 0.5238(6) 0.8312(5) -0.0239(2) 0.0251(8) Uani 1 1 d . . . . .
H19 H 0.6547 0.8781 -0.0269 0.030 Uiso 1 1 calc R U . . .
C3 C 0.4369(5) 0.8300(5) 0.0528(2) 0.0252(8) Uani 1 1 d . . . . .
H18 H 0.5095 0.8778 0.1027 0.030 Uiso 1 1 calc R U . . .
C4 C 0.2461(4) 0.7612(7) 0.05951(18) 0.0189(7) Uani 1 1 d . . . . .
C5 C 0.1638(4) 0.7495(8) 0.14373(17) 0.0204(6) Uani 1 1 d . . . . .
C6 C 0.2570(5) 0.7926(4) 0.2196(2) 0.0208(9) Uani 1 1 d . . . . .
H5 H 0.3892 0.8400 0.2260 0.025 Uiso 1 1 calc R U . . .
C7 C 0.1366(4) 0.7605(7) 0.29484(18) 0.0200(7) Uani 1 1 d . . . . .
C8 C 0.1411(6) 0.9167(5) 0.3544(3) 0.0207(9) Uani 1 1 d . . . . .
C9 C 0.3205(6) 0.9697(5) 0.4008(2) 0.0289(9) Uani 1 1 d . . . . .
H11 H 0.4407 0.9064 0.3951 0.035 Uiso 1 1 calc R U . . .
C10 C 0.3277(7) 1.1100(6) 0.4542(2) 0.0377(10) Uani 1 1 d . . . . .
H9 H 0.4519 1.1430 0.4848 0.045 Uiso 1 1 calc R U . . .
C11 C 0.1542(7) 1.2046(5) 0.4638(2) 0.0415(13) Uani 1 1 d . . . . .
H4 H 0.1589 1.3013 0.5016 0.050 Uiso 1 1 calc R U . . .
C12 C 0.1407(5) 0.6972(4) -0.0159(2) 0.0232(9) Uani 1 1 d . . . . .
H3 H 0.0084 0.6526 -0.0138 0.028 Uiso 1 1 calc R U . . .
C13 C 0.2255(5) 0.6976(4) -0.0937(2) 0.0233(9) Uani 1 1 d . . . . .
H2 H 0.1526 0.6534 -0.1443 0.028 Uiso 1 1 calc R U . . .
C14 C -0.0410(5) 0.6756(5) 0.1557(2) 0.0271(9) Uani 1 1 d . . . . .
H16 H -0.0415 0.5482 0.1487 0.033 Uiso 1 1 calc R U . . .
H17 H -0.1455 0.7260 0.1136 0.033 Uiso 1 1 calc R U . . .
C15 C -0.0782(5) 0.7258(6) 0.2481(2) 0.0244(9) Uani 1 1 d . . . . .
C16 C -0.0299(6) 1.0142(5) 0.3631(2) 0.0245(9) Uani 1 1 d . . . . .
C17 C 0.2195(6) 0.6006(6) 0.3455(3) 0.0294(11) Uani 1 1 d . . . . .
H6 H 0.2048 0.4983 0.3083 0.044 Uiso 1 1 calc R U . . .
H8 H 0.1442 0.5833 0.3958 0.044 Uiso 1 1 calc R U . . .
H7 H 0.3624 0.6186 0.3647 0.044 Uiso 1 1 calc R U . . .
C18 C -0.0247(6) 1.1572(5) 0.4182(2) 0.0329(10) Uani 1 1 d . . . . .
H10 H -0.1441 1.2214 0.4242 0.040 Uiso 1 1 calc R U . . .
C19 C -0.2086(6) 0.5953(6) 0.2902(3) 0.0304(11) Uani 1 1 d . . . . .
H13 H -0.2256 0.6324 0.3492 0.046 Uiso 1 1 calc R U . . .
H15 H -0.1432 0.4816 0.2916 0.046 Uiso 1 1 calc R U . . .
H14 H -0.3408 0.5877 0.2570 0.046 Uiso 1 1 calc R U . . .
H1 H -0.3085 1.0402 0.3065 0.050 Uiso 1 1 d . . . . .

loop_
_atom_site_aniso_label
_atom_site_aniso_U_11
_atom_site_aniso_U_22
_atom_site_aniso_U_33
_atom_site_aniso_U_23
_atom_site_aniso_U_13
_atom_site_aniso_U_12
Br1 0.03226(19) 0.03139(18) 0.02301(18) -0.0006(2) 0.00826(13) -0.0013(2)
O1 0.0218(15) 0.0309(15) 0.0237(14) 0.0022(12) 0.0055(12) 0.0044(12)
N1 0.026(2) 0.033(2) 0.0293(19) 0.0017(16) 0.0124(16) 0.0105(15)
C1 0.0275(17) 0.0184(17) 0.0182(15) 0.002(2) 0.0042(12) 0.002(2)
C2 0.023(2) 0.0267(19) 0.026(2) -0.0001(16) 0.0060(16) -0.0037(16)
C3 0.027(2) 0.0287(19) 0.0198(19) -0.0037(16) 0.0008(16) -0.0041(16)
C4 0.0172(15) 0.0163(16) 0.0229(15) -0.004(2) 0.0008(12) 0.003(2)
C5 0.0176(15) 0.0207(14) 0.0230(16) -0.003(3) 0.0026(12) 0.003(2)
C6 0.0151(17) 0.021(2) 0.0261(19) -0.0019(14) 0.0035(14) -0.0010(13)
C7 0.0168(15) 0.0225(17) 0.0209(15) 0.003(2) 0.0033(12) 0.002(2)
C8 0.021(2) 0.023(2) 0.019(2) 0.0018(16) 0.0056(17) -0.0030(17)
C9 0.025(2) 0.040(2) 0.022(2) 0.0000(18) 0.0033(17) -0.0041(18)
C10 0.043(3) 0.045(3) 0.025(2) -0.005(2) 0.0026(19) -0.012(2)
C11 0.071(3) 0.033(3) 0.022(2) -0.0038(17) 0.011(2) -0.010(2)
C12 0.0152(18) 0.027(2) 0.0270(19) -0.0013(14) -0.0003(14) 0.0024(14)
C13 0.025(2) 0.027(2) 0.0174(18) -0.0055(14) -0.0031(15) 0.0031(14)
C14 0.022(2) 0.034(2) 0.026(2) -0.0054(17) 0.0029(15) -0.0067(16)
C15 0.0191(17) 0.030(3) 0.0254(17) 0.0008(19) 0.0059(13) 0.0009(19)
C16 0.029(2) 0.026(2) 0.0193(19) 0.0059(16) 0.0089(16) -0.0006(17)
C17 0.029(3) 0.033(2) 0.027(2) -0.0011(19) 0.007(2) 0.004(2)
C18 0.050(3) 0.025(2) 0.027(2) 0.0079(17) 0.016(2) 0.0074(19)
C19 0.022(2) 0.032(2) 0.038(3) 0.003(2) 0.006(2) -0.0074(18)

loop_
_atom_type_symbol
_atom_type_description
_atom_type_scat_dispersion_real
_atom_type_scat_dispersion_imag
_atom_type_scat_source
C C 0.0033 0.0016 'International Tables Vol C Tables 4.2.6.8 and 6.1.1.4'
H H 0.0000 0.0000 'International Tables Vol C Tables 4.2.6.8 and 6.1.1.4'
N N 0.0061 0.0033 'International Tables Vol C Tables 4.2.6.8 and 6.1.1.4'
O O 0.0106 0.0060 'International Tables Vol C Tables 4.2.6.8 and 6.1.1.4'
Br Br -0.2901 2.4595 'International Tables Vol C Tables 4.2.6.8 and 6.1.1.4'

loop_
_geom_angle_atom_site_label_1
_geom_angle_atom_site_label_2
_geom_angle_atom_site_label_3
_geom_angle
_geom_angle_site_symmetry_1
_geom_angle_site_symmetry_3
_geom_angle_publ_flag
C15 O1 N1 108.7(3) . . ?
C16 N1 O1 110.2(3) . . ?
C16 N1 H1 116.5 . . ?
O1 N1 H1 101.3 . . ?
C13 C1 C2 121.6(3) . . ?
C13 C1 Br1 120.9(3) . . ?
C2 C1 Br1 117.4(3) . . ?
C3 C2 C1 118.6(3) . . ?
C3 C2 H19 120.7 . . ?
C1 C2 H19 120.7 . . ?
C2 C3 C4 122.1(3) . . ?
C2 C3 H18 118.9 . . ?
C4 C3 H18 118.9 . . ?
C3 C4 C12 117.4(3) . . ?
C3 C4 C5 120.8(3) . . ?
C12 C4 C5 121.8(3) . . ?
C6 C5 C4 126.7(3) . . ?
C6 C5 C14 109.7(3) . . ?
C4 C5 C14 123.6(3) . . ?
C5 C6 C7 114.5(3) . . ?
C5 C6 H5 122.7 . . ?
C7 C6 H5 122.7 . . ?
C6 C7 C8 111.4(4) . . ?
C6 C7 C17 109.9(3) . . ?
C8 C7 C17 109.8(2) . . ?
C6 C7 C15 101.4(2) . . ?
C8 C7 C15 112.5(3) . . ?
C17 C7 C15 111.6(4) . . ?
C16 C8 C9 117.5(4) . . ?
C16 C8 C7 121.6(3) . . ?
C9 C8 C7 120.9(3) . . ?
C10 C9 C8 121.8(4) . . ?
C10 C9 H11 119.1 . . ?
C8 C9 H11 119.1 . . ?
C9 C10 C11 120.3(4) . . ?
C9 C10 H9 119.9 . . ?
C11 C10 H9 119.9 . . ?
C18 C11 C10 119.5(4) . . ?
C18 C11 H4 120.3 . . ?
C10 C11 H4 120.3 . . ?
C13 C12 C4 121.3(3) . . ?
C13 C12 H3 119.4 . . ?
C4 C12 H3 119.4 . . ?
C1 C13 C12 119.0(3) . . ?
C1 C13 H2 120.5 . . ?
C12 C13 H2 120.5 . . ?
C5 C14 C15 104.5(3) . . ?
C5 C14 H16 110.8 . . ?
C15 C14 H16 110.8 . . ?
C5 C14 H17 110.8 . . ?
C15 C14 H17 110.8 . . ?
H16 C14 H17 108.9 . . ?
O1 C15 C19 110.1(3) . . ?
O1 C15 C14 103.1(3) . . ?
C19 C15 C14 112.8(4) . . ?
O1 C15 C7 108.4(4) . . ?
C19 C15 C7 116.6(3) . . ?
C14 C15 C7 104.9(3) . . ?
C8 C16 C18 121.2(4) . . ?
C8 C16 N1 118.2(3) . . ?
C18 C16 N1 120.3(3) . . ?
C7 C17 H6 109.5 . . ?
C7 C17 H8 109.5 . . ?
H6 C17 H8 109.5 . . ?
C7 C17 H7 109.5 . . ?
H6 C17 H7 109.5 . . ?
H8 C17 H7 109.5 . . ?
C11 C18 C16 119.8(4) . . ?
C11 C18 H10 120.1 . . ?
C16 C18 H10 120.1 . . ?
C15 C19 H13 109.5 . . ?
C15 C19 H15 109.5 . . ?
H13 C19 H15 109.5 . . ?
C15 C19 H14 109.5 . . ?
H13 C19 H14 109.5 . . ?
H15 C19 H14 109.5 . . ?

loop_
_geom_bond_atom_site_label_1
_geom_bond_atom_site_label_2
_geom_bond_distance
_geom_bond_site_symmetry_2
_geom_bond_publ_flag
Br1 C1 1.907(3) . ?
O1 C15 1.441(5) . ?
O1 N1 1.444(4) . ?
N1 C16 1.406(5) . ?
N1 H1 0.9105 . ?
C1 C13 1.372(5) . ?
C1 C2 1.384(5) . ?
C2 C3 1.377(5) . ?
C2 H19 0.9500 . ?
C3 C4 1.391(5) . ?
C3 H18 0.9500 . ?
C4 C12 1.401(5) . ?
C4 C5 1.473(4) . ?
C5 C6 1.324(4) . ?
C5 C14 1.508(5) . ?
C6 C7 1.504(4) . ?
C6 H5 0.9500 . ?
C7 C8 1.522(6) . ?
C7 C17 1.540(6) . ?
C7 C15 1.566(5) . ?
C8 C16 1.384(5) . ?
C8 C9 1.398(5) . ?
C9 C10 1.364(6) . ?
C9 H11 0.9500 . ?
C10 C11 1.388(6) . ?
C10 H9 0.9500 . ?
C11 C18 1.378(5) . ?
C11 H4 0.9500 . ?
C12 C13 1.385(5) . ?
C12 H3 0.9500 . ?
C13 H2 0.9500 . ?
C14 C15 1.534(5) . ?
C14 H16 0.9900 . ?
C14 H17 0.9900 . ?
C15 C19 1.521(6) . ?
C16 C18 1.398(5) . ?
C17 H6 0.9800 . ?
C17 H8 0.9800 . ?
C17 H7 0.9800 . ?
C18 H10 0.9500 . ?
C19 H13 0.9800 . ?
C19 H15 0.9800 . ?
C19 H14 0.9800 . ?
